data_7051430
loop_
_publ_author_name
'Chen, Bang-Lin'
'Mok, Kum-Fun'
'Ng, Siu-Choon'
'Drew, Michael G. B.'

_publ_section_title
;
 Thiophene-2,5-dicarboxylic acid incorporated self-assembly of one-, two-
 and three-dimensional coordination polymers
;
_journal_issue 8
_journal_name_full 'New Journal of Chemistry'
_journal_page_first 877
_journal_page_last 883
_journal_paper_doi 10.1039/a901688k
_journal_volume 23
_journal_year 1999
_chemical_formula_sum 'C16 H15 N2 O6.5 S Zn'
_chemical_formula_weight 436.73
_space_group_crystal_system triclinic
_space_group_IT_number 2
_space_group_name_Hall '-P 1'
_space_group_name_H-M_alt 'P -1'
_cell_angle_alpha 69.31(3)
_cell_angle_beta 85.99(3)
_cell_angle_gamma 67.59(2)
_cell_formula_units_Z 2
_cell_length_a 8.595(3)
_cell_length_b 9.491(3)
_cell_length_c 12.748(6)
_cell_measurement_temperature 293(2)
_cell_volume 896.9(6)
_diffrn_ambient_temperature 293(2)
_exptl_crystal_density_diffrn 1.617
_cod_depositor_comments
;
 Updating the space group information after consulting the original publication.

 Antanas Vaitkus,
 2017-07-10

 Updating bibliography.

 Antanas Vaitkus,
 2017-07-10
;
_cod_original_sg_symbol_H-M Triclinic
_cod_original_formula_sum 'C16 H15 N2 O6.50 S Zn'
_cod_database_code 7051430

loop_
_space_group_symop_id
_space_group_symop_operation_xyz
1 'x, y, z'
2 '-x, -y, -z'

loop_
_atom_site_label
_atom_site_type_symbol
_atom_site_fract_x
_atom_site_fract_y
_atom_site_fract_z
_atom_site_U_iso_or_equiv
_atom_site_adp_type
_atom_site_occupancy
_atom_site_symmetry_multiplicity
_atom_site_calc_flag
_atom_site_refinement_flags
_atom_site_disorder_assembly
_atom_site_disorder_group
Zn Zn 0.47708(4) 0.40345(4) 0.69919(3) 0.03572(13) Uani 1 1 d . . .
S1 S 1.02446(10) -0.07988(9) 0.66933(7) 0.03901(19) Uani 1 1 d . . .
N1 N 0.5957(3) 0.3788(3) 0.8498(2) 0.0450(7) Uani 1 1 d . . .
N2 N 0.3590(4) 0.2771(3) 0.8269(2) 0.0431(6) Uani 1 1 d . . .
O1 O 0.7057(3) 0.3624(2) 0.62574(17) 0.0431(5) Uani 1 1 d . . .
O2 O 0.6902(3) 0.1240(3) 0.7157(2) 0.0557(6) Uani 1 1 d . . .
O3 O 0.3174(3) 0.6373(2) 0.66243(18) 0.0447(5) Uani 1 1 d . . .
O4 O 1.4782(3) -0.2288(3) 0.5691(2) 0.0555(6) Uani 1 1 d . . .
O5 O 0.3531(3) 0.3866(3) 0.57188(19) 0.0402(5) Uani 1 1 d . . .
H5A H 0.316(4) 0.470(4) 0.528(3) 0.031(9) Uiso 1 1 d . . .
H5B H 0.415(6) 0.322(6) 0.541(4) 0.087(16) Uiso 1 1 d . . .
O6 O 0.3468(5) 0.1638(5) 0.2806(3) 0.0823(10) Uani 1 1 d . . .
H6A H 0.394(8) 0.060(8) 0.299(5) 0.12(3) Uiso 1 1 d . . .
H6B H 0.405(8) 0.162(7) 0.343(5) 0.12(2) Uiso 1 1 d . . .
C1 C 0.7675(4) 0.2081(4) 0.6594(2) 0.0392(7) Uani 1 1 d . . .
C2 C 0.9421(4) 0.1277(3) 0.6306(2) 0.0338(6) Uani 1 1 d . . .
C3 C 1.0542(4) 0.1937(4) 0.5753(3) 0.0410(7) Uani 1 1 d . . .
H3A H 1.0327 0.3081 0.5476 0.080 Uiso 1 1 d R . .
C4 C 1.2075(4) 0.0745(4) 0.5659(3) 0.0439(8) Uani 1 1 d . . .
H4A H 1.3003 0.0987 0.5289 0.080 Uiso 1 1 d R . .
C5 C 1.2108(4) -0.0795(3) 0.6119(2) 0.0332(6) Uani 1 1 d . . .
C6 C 1.3472(4) -0.2358(4) 0.6141(2) 0.0370(7) Uani 1 1 d . . .
C7 C 0.7158(5) 0.4331(5) 0.8528(3) 0.0584(10) Uani 1 1 d . . .
H7A H 0.7546 0.4861 0.7833 0.080 Uiso 1 1 d R . .
C8 C 0.7867(5) 0.4150(6) 0.9549(4) 0.0713(12) Uani 1 1 d . . .
H8A H 0.8712 0.4578 0.9556 0.080 Uiso 1 1 d R . .
C9 C 0.7280(6) 0.3387(5) 1.0527(3) 0.0751(14) Uani 1 1 d . . .
H9A H 0.7774 0.3231 1.1232 0.080 Uiso 1 1 d R . .
C10 C 0.6041(6) 0.2820(5) 1.0496(3) 0.0614(11) Uani 1 1 d . . .
H10A H 0.5623 0.2298 1.1180 0.080 Uiso 1 1 d R . .
C11 C 0.5390(5) 0.3037(4) 0.9463(2) 0.0476(9) Uani 1 1 d . . .
C12 C 0.4070(4) 0.2472(4) 0.9332(3) 0.0455(8) Uani 1 1 d . . .
C13 C 0.3347(6) 0.1649(5) 1.0236(3) 0.0655(11) Uani 1 1 d . . .
H13A H 0.3698 0.1472 1.0986 0.080 Uiso 1 1 d R . .
C14 C 0.2171(6) 0.1122(5) 1.0040(4) 0.0732(12) Uani 1 1 d . . .
H14A H 0.1675 0.0566 1.0664 0.080 Uiso 1 1 d R . .
C15 C 0.1690(6) 0.1401(5) 0.8957(4) 0.0678(11) Uani 1 1 d . . .
H15A H 0.0876 0.1029 0.8789 0.080 Uiso 1 1 d R . .
C16 C 0.2428(5) 0.2236(4) 0.8102(3) 0.0544(9) Uani 1 1 d . . .
H16A H 0.2109 0.2443 0.7338 0.080 Uiso 1 1 d R . .
O7 O 0.0047(12) 0.4280(10) 0.2450(12) 0.131(6) Uani 0.50 1 d P . .
H7BA H 0.027(11) 0.400(10) 0.197(6) 0.02(2) Uiso 0.50 1 d P . .
H7BB H 0.017(9) 0.433(8) 0.312(4) 0.005(14) Uiso 0.50 1 d P . .

loop_
_atom_site_aniso_label
_atom_site_aniso_U_11
_atom_site_aniso_U_22
_atom_site_aniso_U_33
_atom_site_aniso_U_23
_atom_site_aniso_U_13
_atom_site_aniso_U_12
Zn 0.0372(2) 0.03043(18) 0.03010(18) -0.01206(13) 0.00593(13) -0.00241(14)
S1 0.0324(4) 0.0274(3) 0.0460(4) -0.0113(3) 0.0064(3) -0.0019(3)
N1 0.0408(15) 0.0483(15) 0.0365(14) -0.0204(12) 0.0016(11) -0.0019(12)
N2 0.0536(17) 0.0344(13) 0.0315(13) -0.0118(11) 0.0087(11) -0.0073(12)
O1 0.0435(12) 0.0287(10) 0.0366(11) -0.0101(8) 0.0052(9) 0.0059(9)
O2 0.0471(14) 0.0430(13) 0.0635(15) -0.0171(11) 0.0172(12) -0.0069(11)
O3 0.0417(12) 0.0283(11) 0.0536(13) -0.0166(10) 0.0035(10) -0.0005(9)
O4 0.0433(14) 0.0549(14) 0.0788(17) -0.0453(13) 0.0234(12) -0.0129(11)
O5 0.0453(13) 0.0341(12) 0.0331(11) -0.0142(10) 0.0060(10) -0.0050(10)
O6 0.115(3) 0.090(3) 0.0587(19) -0.0208(18) 0.0027(18) -0.061(2)
C1 0.0379(17) 0.0345(15) 0.0312(14) -0.0139(12) 0.0007(12) 0.0031(13)
C2 0.0367(16) 0.0248(13) 0.0290(13) -0.0103(11) 0.0012(11) 0.0005(11)
C3 0.0460(18) 0.0270(14) 0.0456(17) -0.0154(12) 0.0065(14) -0.0076(13)
C4 0.0430(18) 0.0372(16) 0.0511(18) -0.0219(14) 0.0135(15) -0.0108(14)
C5 0.0307(15) 0.0323(14) 0.0324(14) -0.0154(11) 0.0020(11) -0.0040(12)
C6 0.0362(17) 0.0352(16) 0.0386(15) -0.0229(13) 0.0012(13) -0.0031(13)
C7 0.047(2) 0.072(3) 0.060(2) -0.038(2) 0.0080(17) -0.0137(19)
C8 0.050(2) 0.080(3) 0.084(3) -0.049(3) -0.008(2) -0.004(2)
C9 0.079(3) 0.067(3) 0.052(2) -0.029(2) -0.022(2) 0.013(2)
C10 0.073(3) 0.052(2) 0.0409(19) -0.0164(16) -0.0084(18) -0.0022(19)
C11 0.056(2) 0.0359(16) 0.0310(15) -0.0139(13) -0.0002(14) 0.0062(15)
C12 0.053(2) 0.0306(15) 0.0345(15) -0.0113(12) 0.0071(14) 0.0024(14)
C13 0.082(3) 0.055(2) 0.0367(18) -0.0088(16) 0.0145(18) -0.011(2)
C14 0.079(3) 0.056(2) 0.065(3) -0.007(2) 0.026(2) -0.023(2)
C15 0.072(3) 0.053(2) 0.070(3) -0.013(2) 0.028(2) -0.027(2)
C16 0.063(2) 0.049(2) 0.0482(19) -0.0185(16) 0.0110(17) -0.0182(18)
O7 0.078(6) 0.048(5) 0.229(18) -0.016(9) 0.035(10) -0.020(4)

loop_
_geom_bond_atom_site_label_1
_geom_bond_atom_site_label_2
_geom_bond_distance
_geom_bond_site_symmetry_2
_geom_bond_publ_flag
Zn O3 2.015(2) . ?
Zn O1 2.075(2) . ?
Zn O5 2.086(2) . ?
Zn N2 2.106(3) . ?
Zn N1 2.135(3) . ?
S1 C2 1.710(3) . ?
S1 C5 1.714(3) . ?
N1 C7 1.326(5) . ?
N1 C11 1.349(4) . ?
N2 C16 1.339(5) . ?
N2 C12 1.344(4) . ?
O1 C1 1.267(4) . ?
O2 C1 1.235(4) . ?
O3 C6 1.258(4) 1_465 ?
O4 C6 1.241(4) . ?
C1 C2 1.489(4) . ?
C2 C3 1.368(4) . ?
C3 C4 1.403(4) . ?
C4 C5 1.358(4) . ?
C5 C6 1.492(4) . ?
C6 O3 1.258(4) 1_645 ?
C7 C8 1.402(5) . ?
C8 C9 1.373(7) . ?
C9 C10 1.372(7) . ?
C10 C11 1.384(5) . ?
C11 C12 1.468(5) . ?
C12 C13 1.399(5) . ?
C13 C14 1.357(6) . ?
C14 C15 1.373(6) . ?
C15 C16 1.377(5) . ?
